data_4342997
loop_
_publ_author_name
'Ramogida, Caterina F.'
'Pan, Jinhe'
'Ferreira, Cara L.'
'Patrick, Brian O.'
'Rebullar, Karla'
'Yapp, Donald T. T.'
'Lin, Kuo-Shyan'
'Adam, Michael J.'
'Orvig, Chris'

_publ_section_title
;
 Nitroimidazole-Containing H2dedpa and H2CHXdedpa Derivatives as Potential
 PET Imaging Agents of Hypoxia with (68)Ga.
;
_journal_issue 10
_journal_name_full 'Inorganic chemistry'
_journal_page_first 4953
_journal_page_last 4965
_journal_paper_doi 10.1021/acs.inorgchem.5b00554
_journal_volume 54
_journal_year 2015
_chemical_formula_sum 'C28 H30 Cl Ga N10 O12'
_chemical_formula_weight 803.79
_chemical_name_systematic
; 
 ? 
;
_space_group_IT_number 15
_symmetry_cell_setting monoclinic
_symmetry_space_group_name_Hall '-C 2yc'
_symmetry_space_group_name_H-M 'C 1 2/c 1'
_atom_sites_solution_hydrogens geom
_atom_sites_solution_primary direct
_atom_sites_solution_secondary difmap
_audit_creation_method SHELXL-97
_cell_angle_alpha 90.00
_cell_angle_beta 130.773(4)
_cell_angle_gamma 90.00
_cell_formula_units_Z 8
_cell_length_a 38.298(3)
_cell_length_b 9.8110(8)
_cell_length_c 25.791(2)
_cell_measurement_reflns_used 9968
_cell_measurement_temperature 100(2)
_cell_measurement_theta_max 28.79
_cell_measurement_theta_min 2.22
_cell_volume 7338.8(11)
_computing_cell_refinement 'Bruker SAINT'
_computing_data_collection 'Bruker APEX2'
_computing_data_reduction 'Bruker SAINT'
_computing_molecular_graphics 'Bruker SHELXTL'
_computing_publication_material 'Bruker SHELXTL'
_computing_structure_refinement 'SHELXL-97 (Sheldrick, 2008)'
_computing_structure_solution 'SHELXS-97 (Sheldrick, 2008)'
_diffrn_ambient_temperature 100(2)
_diffrn_measured_fraction_theta_full 0.984
_diffrn_measured_fraction_theta_max 0.984
_diffrn_measurement_device_type 'Bruker APEX-II CCD'
_diffrn_measurement_method '\f and \w scans'
_diffrn_radiation_monochromator graphite
_diffrn_radiation_source 'fine-focus sealed tube'
_diffrn_radiation_type MoK\a
_diffrn_radiation_wavelength 0.71073
_diffrn_reflns_av_R_equivalents 0.0569
_diffrn_reflns_av_sigmaI/netI 0.0474
_diffrn_reflns_limit_h_max 52
_diffrn_reflns_limit_h_min -49
_diffrn_reflns_limit_k_max 13
_diffrn_reflns_limit_k_min -12
_diffrn_reflns_limit_l_max 35
_diffrn_reflns_limit_l_min -35
_diffrn_reflns_number 56320
_diffrn_reflns_theta_full 29.20
_diffrn_reflns_theta_max 29.20
_diffrn_reflns_theta_min 2.09
_diffrn_standards_number 0
_exptl_absorpt_coefficient_mu 0.894
_exptl_absorpt_correction_T_max 0.931
_exptl_absorpt_correction_T_min 0.760
_exptl_absorpt_correction_type multi-scan
_exptl_absorpt_process_details 'SADABS, Sheldrick (2008)'
_exptl_crystal_colour colourless
_exptl_crystal_density_diffrn 1.455
_exptl_crystal_density_method 'not measured'
_exptl_crystal_description tablet
_exptl_crystal_F_000 3296
_exptl_crystal_size_max 0.25
_exptl_crystal_size_mid 0.25
_exptl_crystal_size_min 0.08
_platon_squeeze_details
;
;
_refine_diff_density_max 1.169
_refine_diff_density_min -1.000
_refine_diff_density_rms 0.089
_refine_ls_extinction_method none
_refine_ls_goodness_of_fit_ref 1.037
_refine_ls_hydrogen_treatment constr
_refine_ls_matrix_type full
_refine_ls_number_parameters 682
_refine_ls_number_reflns 9795
_refine_ls_number_restraints 1856
_refine_ls_restrained_S_all 0.965
_refine_ls_R_factor_all 0.0793
_refine_ls_R_factor_gt 0.0560
_refine_ls_shift/su_max 0.013
_refine_ls_shift/su_mean 0.000
_refine_ls_structure_factor_coef Fsqd
_refine_ls_weighting_details 'calc w=1/[\s^2^(Fo^2^)+(0.0768P)^2^+13.3286P] where P=(Fo^2^+2Fc^2^)/3'
_refine_ls_weighting_scheme calc
_refine_ls_wR_factor_gt 0.1425
_refine_ls_wR_factor_ref 0.1523
_reflns_number_gt 7075
_reflns_number_total 9795
_reflns_threshold_expression >2\s(I)
_cod_data_source_file ic5b00554_si_002.cif
_cod_data_source_block co419
_cod_depositor_comments
;
The following automatic conversions were performed:

'_symmetry_cell_setting' value 'Monoclinic' changed to 'monoclinic'
according to
/usr/data/users/saulius/crontab/automatic-downloads/rss-feeds/ACS/lib/dictionaries/cif_core.dic
dictionary named 'cif_core.dic' version 2.4.2 from 2011-04-26.

Automatic conversion script
Id: cif_fix_values 3271 2015-04-21 07:52:19Z andrius 

 Adding full bibliography for 4342996--4342997.cif.
;
_cod_original_cell_volume 7338.8(10)
_cod_original_sg_symbol_H-M C2/c
_cod_database_code 4342997

loop_
_symmetry_equiv_pos_as_xyz
'x, y, z'
'-x, y, -z+1/2'
'x+1/2, y+1/2, z'
'-x+1/2, y+1/2, -z+1/2'
'-x, -y, -z'
'x, -y, z-1/2'
'-x+1/2, -y+1/2, -z'
'x+1/2, -y+1/2, z-1/2'

loop_
_atom_site_label
_atom_site_type_symbol
_atom_site_fract_x
_atom_site_fract_y
_atom_site_fract_z
_atom_site_U_iso_or_equiv
_atom_site_adp_type
_atom_site_occupancy
_atom_site_symmetry_multiplicity
_atom_site_calc_flag
_atom_site_refinement_flags
_atom_site_disorder_assembly
_atom_site_disorder_group
C1 C 0.5472(6) 0.4873(13) 0.1742(8) 0.024(2) Uani 0.604(5) 1 d PDU A 1
C2 C 0.5499(6) 0.5286(12) 0.1216(8) 0.0253(19) Uani 0.604(5) 1 d PDU A 1
C3 C 0.5359(6) 0.6516(13) 0.0858(8) 0.033(2) Uani 0.604(5) 1 d PDU A 1
H3 H 0.5235 0.7227 0.0946 0.039 Uiso 0.604(5) 1 calc PR A 1
C4 C 0.5404(5) 0.6674(12) 0.0374(7) 0.037(3) Uani 0.604(5) 1 d PDU A 1
H4 H 0.5311 0.7507 0.0127 0.044 Uiso 0.604(5) 1 calc PR A 1
C5 C 0.5582(2) 0.5646(8) 0.0239(4) 0.0331(18) Uani 0.604(5) 1 d PDU A 1
H5 H 0.5615 0.5764 -0.0093 0.040 Uiso 0.604(5) 1 calc PR A 1
C6 C 0.5712(2) 0.4424(6) 0.0606(3) 0.0255(13) Uani 0.604(5) 1 d PDU A 1
C7 C 0.58874(19) 0.3163(4) 0.0506(2) 0.0261(10) Uani 0.604(5) 1 d PDU A 1
H7A H 0.6076 0.3436 0.0387 0.031 Uiso 0.604(5) 1 calc PR A 1
H7B H 0.5622 0.2629 0.0119 0.031 Uiso 0.604(5) 1 calc PR A 1
N1 N 0.5667(3) 0.4296(10) 0.1075(5) 0.0226(16) Uani 0.604(5) 1 d PDU A 1
O1 O 0.5612(7) 0.3632(12) 0.1981(9) 0.0215(15) Uani 0.604(5) 1 d PDU A 1
O2 O 0.5326(3) 0.5688(10) 0.1932(4) 0.0399(18) Uani 0.604(5) 1 d PDU A 1
C8 C 0.66352(14) 0.2848(5) 0.1657(2) 0.0240(9) Uani 0.604(5) 1 d PU A 1
H8A H 0.6608 0.3853 0.1617 0.029 Uiso 0.604(5) 1 calc PR A 1
H8B H 0.6837 0.2553 0.1564 0.029 Uiso 0.604(5) 1 calc PR A 1
C9 C 0.68457(14) 0.2430(5) 0.2368(2) 0.0232(9) Uani 0.604(5) 1 d PU A 1
H9A H 0.6849 0.1423 0.2395 0.028 Uiso 0.604(5) 1 calc PR A 1
H9B H 0.7169 0.2753 0.2697 0.028 Uiso 0.604(5) 1 calc PR A 1
C10 C 0.66547(19) 0.2088(5) 0.3106(3) 0.0254(10) Uani 0.604(5) 1 d PDU A 1
H10A H 0.6981 0.1795 0.3446 0.031 Uiso 0.604(5) 1 calc PR A 1
H10B H 0.6584 0.2641 0.3349 0.031 Uiso 0.604(5) 1 calc PR A 1
C11 C 0.6348(2) 0.0839(7) 0.2806(4) 0.0226(15) Uani 0.604(5) 1 d PDU A 1
C12 C 0.6413(2) -0.0292(7) 0.3191(4) 0.0222(14) Uani 0.604(5) 1 d PDU A 1
H12 H 0.6682 -0.0370 0.3660 0.027 Uiso 0.604(5) 1 calc PR A 1
C13 C 0.6077(3) -0.1295(10) 0.2875(5) 0.0256(16) Uani 0.604(5) 1 d PDU A 1
H13 H 0.6109 -0.2052 0.3133 0.031 Uiso 0.604(5) 1 calc PR A 1
C14 C 0.5692(4) -0.1195(17) 0.2178(7) 0.0283(19) Uani 0.604(5) 1 d PDU A 1
H14 H 0.5468 -0.1902 0.1950 0.034 Uiso 0.604(5) 1 calc PR A 1
C15 C 0.5644(3) -0.0039(12) 0.1827(5) 0.0200(16) Uani 0.604(5) 1 d PDU A 1
C16 C 0.5252(5) 0.0298(19) 0.1082(7) 0.0229(15) Uani 0.604(5) 1 d PDU A 1
N2 N 0.59756(19) 0.0929(10) 0.2147(4) 0.0173(13) Uani 0.604(5) 1 d PDU A 1
O3 O 0.5286(3) 0.1503(13) 0.0902(6) 0.0200(13) Uani 0.604(5) 1 d PDU A 1
O4 O 0.4934(6) -0.0509(18) 0.0714(10) 0.0334(13) Uani 0.604(5) 1 d PDU A 1
C17 C 0.61073(10) 0.0842(3) 0.08977(16) 0.0322(6) Uani 1 1 d U A .
H17A H 0.5771 0.0685 0.0550 0.039 Uiso 1 1 calc R . .
H17B H 0.6232 0.0198 0.1279 0.039 Uiso 1 1 calc R . .
C18 C 0.63204(10) 0.0496(3) 0.05760(15) 0.0334(6) Uani 1 1 d U A .
H18A H 0.6249 0.1225 0.0253 0.040 Uiso 1 1 calc R . .
H18B H 0.6660 0.0425 0.0937 0.040 Uiso 1 1 calc R . .
C19 C 0.61217(12) -0.0856(3) 0.01972(18) 0.0422(7) Uani 1 1 d U . .
H19A H 0.6162 -0.1535 0.0517 0.051 Uiso 1 1 calc R A 1
H19B H 0.5786 -0.0735 -0.0181 0.051 Uiso 1 1 calc R A 1
N5 N 0.6317(3) -0.1423(14) -0.0089(5) 0.0318(18) Uani 0.604(5) 1 d PDU A 1
N6 N 0.6518(4) -0.1791(9) -0.0725(6) 0.041(2) Uani 0.604(5) 1 d PDU A 1
C20 C 0.6245(3) -0.1113(9) -0.0673(5) 0.044(2) Uani 0.604(5) 1 d PDU A 1
H20 H 0.6022 -0.0474 -0.1006 0.053 Uiso 0.604(5) 1 calc PR A 1
C21 C 0.6659(4) -0.2369(18) 0.0260(7) 0.0241(19) Uani 0.604(5) 1 d PDU A 1
H21 H 0.6792 -0.2791 0.0685 0.029 Uiso 0.604(5) 1 calc PR A 1
C22 C 0.6766(3) -0.2567(9) -0.0145(6) 0.0243(7) Uani 0.604(5) 1 d PDU A 1
C23 C 0.66623(9) 0.4424(2) 0.27949(15) 0.0284(5) Uani 1 1 d U A .
H23A H 0.6461 0.4588 0.2904 0.034 Uiso 1 1 calc R . .
H23B H 0.6556 0.5035 0.2411 0.034 Uiso 1 1 calc R . .
C24 C 0.71521(9) 0.4841(3) 0.34161(13) 0.0256(5) Uani 1 1 d U A .
H24A H 0.7343 0.4955 0.3285 0.031 Uiso 1 1 calc R . .
H24B H 0.7296 0.4134 0.3777 0.031 Uiso 1 1 calc R . .
C25 C 0.71192(9) 0.6193(3) 0.36795(13) 0.0292(6) Uani 1 1 d U . .
H25A H 0.6963 0.6869 0.3303 0.035 Uiso 1 1 calc R A 2
H25B H 0.6924 0.6055 0.3800 0.035 Uiso 1 1 calc R A 2
N8 N 0.7561(12) 0.665(4) 0.4301(7) 0.0270(13) Uani 0.604(5) 1 d PDU A 1
N9 N 0.8124(3) 0.7118(9) 0.5422(5) 0.0319(18) Uani 0.604(5) 1 d PDU A 1
C26 C 0.7747(3) 0.6398(10) 0.4967(5) 0.0304(18) Uani 0.604(5) 1 d PDU A 1
H26 H 0.7617 0.5778 0.5084 0.036 Uiso 0.604(5) 1 calc PR A 1
C27 C 0.7800(9) 0.772(3) 0.4334(6) 0.024(2) Uani 0.604(5) 1 d PDU A 1
H27 H 0.7741 0.8202 0.3963 0.029 Uiso 0.604(5) 1 calc PR A 1
C28 C 0.8146(4) 0.7959(12) 0.5022(6) 0.021(2) Uani 0.604(5) 1 d PDU A 1
N10 N 0.8513(10) 0.895(3) 0.5332(7) 0.033(2) Uani 0.604(5) 1 d PDU A 1
O5 O 0.8729(4) 0.9254(11) 0.5937(6) 0.0464(19) Uani 0.604(5) 1 d PDU A 1
O6 O 0.8587(7) 0.9467(11) 0.4968(9) 0.0363(19) Uani 0.604(5) 1 d PDU A 1
N3 N 0.61850(9) 0.2241(2) 0.11621(11) 0.0324(5) Uani 1 1 d U . .
N4 N 0.65914(8) 0.2986(2) 0.25522(11) 0.0284(5) Uani 1 1 d U . .
N7 N 0.71192(8) -0.3465(2) -0.00243(11) 0.0247(4) Uani 1 1 d U . .
O7 O 0.73525(6) -0.41337(18) 0.05102(10) 0.0288(4) Uani 1 1 d U A .
O8 O 0.71455(7) -0.3598(2) -0.04725(10) 0.0354(5) Uani 1 1 d U A .
O9 O 0.79758(9) 0.3555(3) 0.32154(14) 0.0588(7) Uani 1 1 d DU . .
O10 O 0.8306(3) 0.3407(7) 0.2726(4) 0.118(3) Uani 0.728(7) 1 d PDU . .
O11 O 0.8343(2) 0.1636(5) 0.3360(2) 0.125(3) Uani 0.728(7) 1 d PDU . .
O12 O 0.76754(12) 0.2024(5) 0.2296(2) 0.0557(13) Uani 0.728(7) 1 d PDU . .
Cl1 Cl 0.80736(2) 0.26819(8) 0.28836(4) 0.03638(17) Uani 1 1 d DU B .
Ga1 Ga 0.588046(10) 0.25996(3) 0.162625(14) 0.02571(9) Uani 1 1 d U A .
C1B C 0.5464(11) 0.489(2) 0.1613(14) 0.037(4) Uani 0.396(5) 1 d PDU A 2
C2B C 0.5534(11) 0.526(2) 0.1126(14) 0.029(3) Uani 0.396(5) 1 d PDU A 2
C3B C 0.5384(9) 0.6430(18) 0.0732(11) 0.029(3) Uani 0.396(5) 1 d PDU A 2
H3B H 0.5208 0.7097 0.0739 0.035 Uiso 0.396(5) 1 calc PR A 2
C4B C 0.5500(7) 0.6596(17) 0.0330(11) 0.029(3) Uani 0.396(5) 1 d PDU A 2
H4B H 0.5406 0.7398 0.0062 0.034 Uiso 0.396(5) 1 calc PR A 2
C5B C 0.5750(3) 0.5619(10) 0.0311(6) 0.023(2) Uani 0.396(5) 1 d PDU A 2
H5B H 0.5822 0.5734 0.0024 0.028 Uiso 0.396(5) 1 calc PR A 2
C6B C 0.5897(3) 0.4454(8) 0.0721(5) 0.0228(18) Uani 0.396(5) 1 d PDU A 2
C7B C 0.6173(3) 0.3285(7) 0.0757(4) 0.0296(16) Uani 0.396(5) 1 d PDU A 2
H7B1 H 0.6022 0.2940 0.0292 0.035 Uiso 0.396(5) 1 calc PR A 2
H7B2 H 0.6489 0.3588 0.0975 0.035 Uiso 0.396(5) 1 calc PR A 2
N1B N 0.5790(5) 0.4338(14) 0.1119(7) 0.022(2) Uani 0.396(5) 1 d PDU A 2
O1B O 0.5652(12) 0.371(2) 0.1929(15) 0.032(4) Uani 0.396(5) 1 d PDU A 2
O2B O 0.5237(5) 0.5614(17) 0.1695(5) 0.035(2) Uani 0.396(5) 1 d PDU A 2
C8B C 0.6749(2) 0.1984(7) 0.1805(3) 0.0264(15) Uani 0.396(5) 1 d PU A 2
H8B1 H 0.6803 0.1079 0.2015 0.032 Uiso 0.396(5) 1 calc PR A 2
H8B2 H 0.6919 0.2033 0.1637 0.032 Uiso 0.396(5) 1 calc PR A 2
C9B C 0.6905(3) 0.3111(8) 0.2319(4) 0.0270(15) Uani 0.396(5) 1 d PU A 2
H9B1 H 0.6857 0.4013 0.2109 0.032 Uiso 0.396(5) 1 calc PR A 2
H9B2 H 0.7236 0.3008 0.2722 0.032 Uiso 0.396(5) 1 calc PR A 2
C10B C 0.6811(3) 0.1972(8) 0.3088(4) 0.0254(10) Uani 0.396(5) 1 d PDU A 2
H10C H 0.6897 0.2373 0.3510 0.031 Uiso 0.396(5) 1 calc PR A 2
H10D H 0.7094 0.1628 0.3192 0.031 Uiso 0.396(5) 1 calc PR A 2
C11B C 0.6472(4) 0.0831(12) 0.2834(7) 0.0226(15) Uani 0.396(5) 1 d PDU A 2
C12B C 0.6538(4) -0.0310(13) 0.3217(7) 0.0222(14) Uani 0.396(5) 1 d PDU A 2
H12B H 0.6814 -0.0420 0.3679 0.027 Uiso 0.396(5) 1 calc PR A 2
C13B C 0.6189(5) -0.1270(16) 0.2903(9) 0.0256(16) Uani 0.396(5) 1 d PDU A 2
H13B H 0.6229 -0.2056 0.3152 0.031 Uiso 0.396(5) 1 calc PR A 2
C14B C 0.5780(7) -0.111(3) 0.2226(11) 0.0283(19) Uani 0.396(5) 1 d PDU A 2
H14B H 0.5536 -0.1748 0.2020 0.034 Uiso 0.396(5) 1 calc PR A 2
C15B C 0.5741(5) 0.002(2) 0.1864(8) 0.0200(16) Uani 0.396(5) 1 d PDU A 2
C16B C 0.5328(9) 0.043(3) 0.1142(11) 0.0229(15) Uani 0.396(5) 1 d PDU A 2
N2B N 0.6085(3) 0.0936(16) 0.2183(7) 0.0173(13) Uani 0.396(5) 1 d PDU A 2
O3B O 0.5380(5) 0.159(2) 0.0949(10) 0.0200(13) Uani 0.396(5) 1 d PDU A 2
O4B O 0.4995(10) -0.032(3) 0.0770(16) 0.0334(13) Uani 0.396(5) 1 d PDU A 2
O10B O 0.7841(5) 0.3572(13) 0.2307(5) 0.087(5) Uani 0.272(7) 1 d PDU B 2
O11B O 0.8510(3) 0.2623(13) 0.3067(7) 0.056(3) Uani 0.272(7) 1 d PDU B 2
O12B O 0.7897(5) 0.1381(8) 0.2746(10) 0.086(5) Uani 0.272(7) 1 d PDU B 2
N5B N 0.6427(6) -0.130(2) 0.0057(9) 0.0318(18) Uani 0.396(5) 1 d PDU A 2
N6B N 0.6595(7) -0.1489(16) -0.0627(9) 0.041(2) Uani 0.396(5) 1 d PDU A 2
C20B C 0.6362(6) -0.0815(15) -0.0500(9) 0.044(2) Uani 0.396(5) 1 d PDU A 2
H20B H 0.6167 -0.0065 -0.0767 0.053 Uiso 0.396(5) 1 calc PR A 2
C21B C 0.6748(8) -0.231(3) 0.0320(11) 0.0241(19) Uani 0.396(5) 1 d PDU A 2
H21B H 0.6880 -0.2845 0.0718 0.029 Uiso 0.396(5) 1 calc PR A 2
C22B C 0.6838(3) -0.2400(10) -0.0111(7) 0.021(2) Uani 0.396(5) 1 d PDU A 2
N8B N 0.7580(18) 0.679(7) 0.4299(11) 0.0270(13) Uani 0.396(5) 1 d PDU A 2
N9B N 0.8207(5) 0.6857(16) 0.5423(8) 0.0319(18) Uani 0.396(5) 1 d PDU A 2
C26B C 0.7832(6) 0.6167(17) 0.4935(9) 0.0304(18) Uani 0.396(5) 1 d PDU A 2
H26B H 0.7744 0.5335 0.5010 0.036 Uiso 0.396(5) 1 calc PR A 2
C27B C 0.7860(14) 0.777(5) 0.4371(10) 0.024(2) Uani 0.396(5) 1 d PDU A 2
H27B H 0.7812 0.8298 0.4021 0.029 Uiso 0.396(5) 1 calc PR A 2
C28B C 0.8228(6) 0.7821(19) 0.5065(9) 0.021(3) Uani 0.396(5) 1 d PDU A 2
N10B N 0.8570(16) 0.889(5) 0.5425(11) 0.033(2) Uani 0.396(5) 1 d PDU A 2
O5B O 0.8821(7) 0.8956(18) 0.6051(10) 0.0464(19) Uani 0.396(5) 1 d PDU A 2
O6B O 0.8583(11) 0.968(2) 0.5060(15) 0.0363(19) Uani 0.396(5) 1 d PDU A 2

loop_
_atom_site_aniso_label
_atom_site_aniso_U_11
_atom_site_aniso_U_22
_atom_site_aniso_U_33
_atom_site_aniso_U_23
_atom_site_aniso_U_13
_atom_site_aniso_U_12
C1 0.020(3) 0.016(3) 0.035(5) 0.006(3) 0.017(4) 0.001(3)
C2 0.027(3) 0.009(3) 0.029(5) 0.003(3) 0.014(3) 0.003(2)
C3 0.036(4) 0.016(3) 0.028(5) 0.001(3) 0.013(3) 0.002(2)
C4 0.037(6) 0.022(3) 0.034(4) 0.005(3) 0.016(4) -0.002(3)
C5 0.030(4) 0.027(3) 0.027(3) 0.005(2) 0.012(3) -0.008(3)
C6 0.024(3) 0.017(2) 0.025(3) -0.0007(17) 0.011(3) -0.006(2)
C7 0.029(3) 0.021(2) 0.025(2) 0.0074(16) 0.016(2) 0.0021(18)
N1 0.024(4) 0.016(2) 0.024(2) -0.0008(16) 0.014(3) -0.006(2)
O1 0.027(3) 0.012(3) 0.035(3) 0.0001(19) 0.024(2) 0.000(2)
O2 0.046(4) 0.018(2) 0.064(5) -0.003(4) 0.040(4) 0.004(3)
C8 0.022(2) 0.025(2) 0.027(2) -0.0005(17) 0.0174(18) -0.0023(16)
C9 0.0184(19) 0.026(2) 0.024(2) 0.0003(18) 0.0135(17) 0.0007(17)
C10 0.033(3) 0.0202(15) 0.0249(15) 0.0037(12) 0.020(2) -0.0039(19)
C11 0.029(4) 0.0175(11) 0.0246(14) -0.0001(10) 0.019(3) 0.001(2)
C12 0.031(4) 0.0183(12) 0.0280(15) 0.0037(10) 0.024(3) 0.006(2)
C13 0.039(4) 0.0205(12) 0.0399(18) 0.0091(12) 0.035(3) 0.005(3)
C14 0.035(5) 0.017(2) 0.046(2) 0.0014(19) 0.032(3) -0.005(3)
C15 0.019(4) 0.0173(14) 0.0350(17) 0.0007(13) 0.023(2) -0.001(2)
C16 0.020(5) 0.013(3) 0.037(3) -0.002(3) 0.019(2) -0.002(2)
N2 0.016(3) 0.0173(9) 0.0253(13) -0.0005(9) 0.016(2) 0.000(2)
O3 0.013(4) 0.0165(17) 0.0289(18) 0.0008(15) 0.013(3) -0.003(3)
O4 0.025(4) 0.014(5) 0.048(3) 0.000(3) 0.018(3) -0.007(2)
C17 0.0395(15) 0.0199(11) 0.0522(17) 0.0021(11) 0.0366(15) 0.0041(10)
C18 0.0399(15) 0.0303(13) 0.0438(16) 0.0103(12) 0.0334(14) 0.0097(11)
C19 0.0545(19) 0.0321(14) 0.067(2) 0.0045(14) 0.0519(19) 0.0114(13)
N5 0.034(5) 0.028(3) 0.048(5) 0.004(3) 0.032(4) 0.006(3)
N6 0.066(4) 0.023(4) 0.065(3) 0.017(3) 0.057(4) 0.018(4)
C20 0.061(5) 0.031(4) 0.061(5) 0.014(3) 0.049(4) 0.020(4)
C21 0.024(5) 0.0196(17) 0.042(3) -0.003(2) 0.027(4) -0.001(4)
C22 0.03378(9) 0.0114(2) 0.04306(15) 0.0026(11) 0.0319(9) -0.0003(13)
C23 0.0249(11) 0.0168(9) 0.0416(13) 0.0013(10) 0.0209(11) -0.0003(9)
C24 0.0274(13) 0.0233(11) 0.0282(12) 0.0038(10) 0.0191(11) 0.0002(9)
C25 0.0299(13) 0.0243(12) 0.0269(13) 0.0040(10) 0.0156(12) -0.0001(10)
N8 0.034(3) 0.018(7) 0.0265(11) 0.0003(14) 0.0188(11) -0.007(2)
N9 0.035(4) 0.034(4) 0.0298(13) 0.001(2) 0.022(2) -0.006(3)
C26 0.033(4) 0.037(4) 0.0262(17) 0.001(2) 0.021(2) -0.012(3)
C27 0.026(6) 0.020(2) 0.0368(18) 0.0049(19) 0.025(2) 0.001(3)
C28 0.019(4) 0.017(3) 0.038(3) 0.000(2) 0.024(3) 0.004(3)
N10 0.033(6) 0.022(2) 0.050(4) -0.005(4) 0.029(5) -0.003(4)
O5 0.046(5) 0.037(5) 0.054(4) -0.018(3) 0.032(4) -0.012(3)
O6 0.0414(12) 0.018(4) 0.067(5) 0.003(3) 0.043(3) 0.000(3)
N3 0.0460(14) 0.0241(11) 0.0245(11) -0.0036(8) 0.0219(11) -0.0112(10)
N4 0.0399(13) 0.0195(9) 0.0252(11) 0.0015(8) 0.0210(10) 0.0067(9)
N7 0.0301(11) 0.0186(9) 0.0314(11) -0.0043(8) 0.0228(10) -0.0013(8)
O7 0.0299(9) 0.0254(9) 0.0327(10) 0.0002(8) 0.0212(9) 0.0019(7)
O8 0.0430(12) 0.0359(10) 0.0371(11) -0.0022(8) 0.0305(10) 0.0073(9)
O9 0.0645(16) 0.0603(16) 0.0651(16) -0.0329(13) 0.0483(15) -0.0131(13)
O10 0.185(7) 0.109(5) 0.177(7) -0.092(5) 0.169(6) -0.102(5)
O11 0.147(5) 0.085(4) 0.078(3) -0.019(3) 0.045(4) 0.053(4)
O12 0.043(2) 0.074(3) 0.056(2) -0.041(2) 0.0354(19) -0.0149(19)
Cl1 0.0331(3) 0.0422(4) 0.0412(4) -0.0170(3) 0.0275(3) -0.0070(3)
Ga1 0.03727(17) 0.01254(13) 0.02529(15) 0.00231(10) 0.01954(13) 0.00232(10)
C1B 0.041(7) 0.021(6) 0.042(9) -0.009(5) 0.024(6) -0.001(5)
C2B 0.034(7) 0.028(6) 0.024(5) -0.006(4) 0.019(4) -0.009(4)
C3B 0.031(5) 0.014(4) 0.037(9) 0.000(5) 0.020(6) -0.003(3)
C4B 0.032(7) 0.020(5) 0.031(5) 0.008(3) 0.020(5) -0.002(4)
C5B 0.028(5) 0.013(3) 0.026(4) 0.001(3) 0.017(5) -0.005(4)
C6B 0.027(4) 0.020(3) 0.027(4) -0.001(3) 0.020(4) -0.003(3)
C7B 0.042(5) 0.020(3) 0.032(4) 0.006(3) 0.026(4) 0.012(3)
N1B 0.031(7) 0.008(3) 0.032(4) 0.000(3) 0.022(5) -0.002(4)
O1B 0.036(6) 0.022(4) 0.046(6) 0.005(3) 0.031(4) -0.004(3)
O2B 0.041(5) 0.024(3) 0.041(6) -0.005(4) 0.028(5) -0.002(3)
C8B 0.026(3) 0.024(3) 0.029(3) 0.000(3) 0.018(3) 0.003(3)
C9B 0.034(4) 0.021(3) 0.036(4) 0.001(3) 0.026(3) 0.000(3)
C10B 0.033(3) 0.0202(15) 0.0249(15) 0.0037(12) 0.020(2) -0.0039(19)
C11B 0.029(4) 0.0175(11) 0.0246(14) -0.0001(10) 0.019(3) 0.001(2)
C12B 0.031(4) 0.0183(12) 0.0280(15) 0.0037(10) 0.024(3) 0.006(2)
C13B 0.039(4) 0.0205(12) 0.0399(18) 0.0091(12) 0.035(3) 0.005(3)
C14B 0.035(5) 0.017(2) 0.046(2) 0.0014(19) 0.032(3) -0.005(3)
C15B 0.019(4) 0.0173(14) 0.0350(17) 0.0007(13) 0.023(2) -0.001(2)
C16B 0.020(5) 0.013(3) 0.037(3) -0.002(3) 0.019(2) -0.002(2)
N2B 0.016(3) 0.0173(9) 0.0253(13) -0.0005(9) 0.016(2) 0.000(2)
O3B 0.013(4) 0.0165(17) 0.0289(18) 0.0008(15) 0.013(3) -0.003(3)
O4B 0.025(4) 0.014(5) 0.048(3) 0.000(3) 0.018(3) -0.007(2)
O10B 0.108(9) 0.110(10) 0.062(7) 0.016(6) 0.064(7) 0.040(8)
O11B 0.036(5) 0.061(7) 0.076(7) -0.015(6) 0.039(5) -0.004(4)
O12B 0.073(8) 0.048(6) 0.155(13) -0.025(7) 0.081(9) -0.013(6)
N5B 0.034(5) 0.028(3) 0.048(5) 0.004(3) 0.032(4) 0.006(3)
N6B 0.066(4) 0.023(4) 0.065(3) 0.017(3) 0.057(4) 0.018(4)
C20B 0.061(5) 0.031(4) 0.061(5) 0.014(3) 0.049(4) 0.020(4)
C21B 0.024(5) 0.0196(17) 0.042(3) -0.003(2) 0.027(4) -0.001(4)
C22B 0.022(4) 0.015(4) 0.041(4) -0.001(3) 0.027(4) -0.006(3)
N8B 0.034(3) 0.018(7) 0.0265(11) 0.0003(14) 0.0188(11) -0.007(2)
N9B 0.035(4) 0.034(4) 0.0298(13) 0.001(2) 0.022(2) -0.006(3)
C26B 0.033(4) 0.037(4) 0.0262(17) 0.001(2) 0.021(2) -0.012(3)
C27B 0.026(6) 0.020(2) 0.0368(18) 0.0049(19) 0.025(2) 0.001(3)
C28B 0.017(5) 0.015(4) 0.036(4) 0.003(3) 0.019(4) 0.008(4)
N10B 0.033(6) 0.022(2) 0.050(4) -0.005(4) 0.029(5) -0.003(4)
O5B 0.046(5) 0.037(5) 0.054(4) -0.018(3) 0.032(4) -0.012(3)
O6B 0.0414(12) 0.018(4) 0.067(5) 0.003(3) 0.043(3) 0.000(3)

loop_
_atom_type_symbol
_atom_type_description
_atom_type_scat_dispersion_real
_atom_type_scat_dispersion_imag
_atom_type_scat_source
C C 0.0033 0.0016 'International Tables Vol C Tables 4.2.6.8 and 6.1.1.4'
H H 0.0000 0.0000 'International Tables Vol C Tables 4.2.6.8 and 6.1.1.4'
N N 0.0061 0.0033 'International Tables Vol C Tables 4.2.6.8 and 6.1.1.4'
O O 0.0106 0.0060 'International Tables Vol C Tables 4.2.6.8 and 6.1.1.4'
Cl Cl 0.1484 0.1585 'International Tables Vol C Tables 4.2.6.8 and 6.1.1.4'
Ga Ga 0.2307 1.6083 'International Tables Vol C Tables 4.2.6.8 and 6.1.1.4'

loop_
_geom_angle_atom_site_label_1
_geom_angle_atom_site_label_2
_geom_angle_atom_site_label_3
_geom_angle
O2 C1 O1 124.3(10)
O2 C1 C2 120.0(8)
O1 C1 C2 115.7(8)
N1 C2 C3 119.3(8)
N1 C2 C1 112.6(6)
C3 C2 C1 128.1(8)
C4 C3 C2 118.6(9)
C4 C3 H3 120.7
C2 C3 H3 120.7
C3 C4 C5 121.3(9)
C3 C4 H4 119.3
C5 C4 H4 119.3
C4 C5 C6 118.0(8)
C4 C5 H5 121.0
C6 C5 H5 121.0
N1 C6 C5 119.6(7)
N1 C6 C7 114.4(6)
C5 C6 C7 126.0(6)
C6 C7 N3 112.3(4)
C6 C7 H7A 109.1
N3 C7 H7A 109.1
C6 C7 H7B 109.1
N3 C7 H7B 109.1
H7A C7 H7B 107.9
C6 N1 C2 123.2(8)
C6 N1 Ga1 119.5(6)
C2 N1 Ga1 117.2(6)
C1 O1 Ga1 115.0(8)
N3 C8 C9 110.3(3)
N3 C8 H8A 109.6
C9 C8 H8A 109.6
N3 C8 H8B 109.6
C9 C8 H8B 109.6
H8A C8 H8B 108.1
N4 C9 C8 111.1(3)
N4 C9 H9A 109.4
C8 C9 H9A 109.4
N4 C9 H9B 109.4
C8 C9 H9B 109.4
H9A C9 H9B 108.0
C11 C10 N4 112.6(4)
C11 C10 H10A 109.1
N4 C10 H10A 109.1
C11 C10 H10B 109.1
N4 C10 H10B 109.1
H10A C10 H10B 107.8
N2 C11 C12 120.4(6)
N2 C11 C10 115.3(6)
C12 C11 C10 124.0(6)
C13 C12 C11 118.6(6)
C13 C12 H12 120.7
C11 C12 H12 120.7
C12 C13 C14 120.1(7)
C12 C13 H13 119.9
C14 C13 H13 119.9
C15 C14 C13 118.3(8)
C15 C14 H14 120.8
C13 C14 H14 120.8
N2 C15 C14 120.4(7)
N2 C15 C16 112.3(6)
C14 C15 C16 127.3(7)
O4 C16 O3 126.0(9)
O4 C16 C15 120.2(10)
O3 C16 C15 113.8(8)
C11 N2 C15 122.0(7)
C11 N2 Ga1 119.2(5)
C15 N2 Ga1 118.7(5)
C16 O3 Ga1 117.0(6)
N3 C17 C18 116.0(2)
N3 C17 H17A 108.3
C18 C17 H17A 108.3
N3 C17 H17B 108.3
C18 C17 H17B 108.3
H17A C17 H17B 107.4
C19 C18 C17 108.6(2)
C19 C18 H18A 110.0
C17 C18 H18A 110.0
C19 C18 H18B 110.0
C17 C18 H18B 110.0
H18A C18 H18B 108.3
N5 C19 N5B 13.7(10)
N5 C19 C18 116.7(5)
N5B C19 C18 105.6(8)
N5 C19 H19A 108.1
N5B C19 H19A 106.3
C18 C19 H19A 108.1
N5 C19 H19B 108.1
N5B C19 H19B 120.9
C18 C19 H19B 108.1
H19A C19 H19B 107.3
C21 N5 C20 106.9(7)
C21 N5 C19 121.1(9)
C20 N5 C19 131.8(9)
C20 N6 C22 101.6(7)
N6 C20 N5 113.3(7)
N6 C20 H20 123.4
N5 C20 H20 123.4
N5 C21 C22 103.5(7)
N5 C21 H21 128.3
C22 C21 H21 128.3
C21 C22 N6 114.7(7)
C21 C22 N7 128.3(8)
N6 C22 N7 116.9(9)
N4 C23 C24 117.1(2)
N4 C23 H23A 108.0
C24 C23 H23A 108.0
N4 C23 H23B 108.0
C24 C23 H23B 108.0
H23A C23 H23B 107.3
C23 C24 C25 107.3(2)
C23 C24 H24A 110.3
C25 C24 H24A 110.3
C23 C24 H24B 110.3
C25 C24 H24B 110.3
H24A C24 H24B 108.5
N8B C25 C24 115(4)
N8B C25 H25A 108.6
C24 C25 H25A 108.5
N8B C25 H25B 108.6
C24 C25 H25B 108.5
H25A C25 H25B 107.5
C27 N8 C26 106.2(11)
C26 N9 C28 103.0(6)
N9 C26 N8 112.5(7)
N9 C26 H26 123.7
N8 C26 H26 123.7
N8 C27 C28 104.6(8)
N8 C27 H27 127.7
C28 C27 H27 127.7
N9 C28 C27 113.0(7)
N9 C28 N10 120.4(8)
C27 C28 N10 126.6(9)
O5 N10 O6 123.9(10)
O5 N10 C28 117.9(12)
O6 N10 C28 118.2(10)
C8 N3 C7B 78.6(4)
C8 N3 C17 123.8(3)
C7B N3 C17 115.1(3)
C8 N3 C7 108.9(3)
C7B N3 C7 32.1(3)
C17 N3 C7 104.6(2)
C8 N3 C8B 33.1(3)
C7B N3 C8B 103.5(5)
C17 N3 C8B 93.3(3)
C7 N3 C8B 135.6(4)
C8 N3 Ga1 101.9(2)
C7B N3 Ga1 120.6(3)
C17 N3 Ga1 112.70(17)
C7 N3 Ga1 103.1(2)
C8B N3 Ga1 106.8(3)
C9 N4 C10B 87.6(4)
C9 N4 C23 121.2(3)
C10B N4 C23 114.6(4)
C9 N4 C10 110.8(3)
C10B N4 C10 24.3(3)
C23 N4 C10 105.8(3)
C9 N4 C9B 26.5(3)
C10B N4 C9B 106.8(4)
C23 N4 C9B 96.0(3)
C10 N4 C9B 131.1(4)
C9 N4 Ga1 101.7(2)
C10B N4 Ga1 117.3(3)
C23 N4 Ga1 112.18(16)
C10 N4 Ga1 104.0(2)
C9B N4 Ga1 107.2(3)
O8 N7 O7 123.3(2)
O8 N7 C22B 116.9(7)
O7 N7 C22B 119.5(7)
O8 N7 C22 119.6(5)
O7 N7 C22 116.8(5)
C22B N7 C22 10.9(6)
O11B O10 O10B 129.1(8)
O11B O10 Cl1 69.2(5)
O10B O10 Cl1 62.4(4)
O12B O11 Cl1 59.0(5)
O12B O11 O11B 98.3(8)
Cl1 O11 O11B 55.6(4)
O12B O12 Cl1 65.1(5)
O12B O12 O10B 119.7(6)
Cl1 O12 O10B 55.0(4)
O12B Cl1 O10 134.3(7)
O12B Cl1 O11 60.3(8)
O10 Cl1 O11 112.6(5)
O12B Cl1 O11B 108.9(7)
O10 Cl1 O11B 43.5(5)
O11 Cl1 O11B 69.2(6)
O12B Cl1 O12 45.6(7)
O10 Cl1 O12 111.6(3)
O11 Cl1 O12 105.3(3)
O11B Cl1 O12 123.5(5)
O12B Cl1 O9 115.8(6)
O10 Cl1 O9 109.8(3)
O11 Cl1 O9 104.2(3)
O11B Cl1 O9 122.8(5)
O12 Cl1 O9 113.19(18)
O12B Cl1 O10B 115.6(10)
O10 Cl1 O10B 57.7(7)
O11 Cl1 O10B 163.9(5)
O11B Cl1 O10B 99.8(8)
O12 Cl1 O10B 70.3(7)
O9 Cl1 O10B 91.6(5)
O3B Ga1 O1B 103.4(14)
O3B Ga1 N2B 85.2(6)
O1B Ga1 N2B 104.7(7)
O3B Ga1 N1 94.9(6)
O1B Ga1 N1 73.8(6)
N2B Ga1 N1 178.5(5)
O3B Ga1 N2 79.3(6)
O1B Ga1 N2 97.4(6)
N2B Ga1 N2 10.5(5)
N1 Ga1 N2 168.3(3)
O3B Ga1 N1B 102.0(7)
O1B Ga1 N1B 81.3(6)
N2B Ga1 N1B 169.5(5)
N1 Ga1 N1B 11.5(4)
N2 Ga1 N1B 178.3(5)
O3B Ga1 O1 100.2(10)
O1B Ga1 O1 6.2(10)
N2B Ga1 O1 99.3(5)
N1 Ga1 O1 79.2(3)
N2 Ga1 O1 91.7(4)
N1B Ga1 O1 87.1(4)
O3B Ga1 O3 5.6(12)
O1B Ga1 O3 98.2(12)
N2B Ga1 O3 84.6(4)
N1 Ga1 O3 95.4(4)
N2 Ga1 O3 77.9(3)
N1B Ga1 O3 103.3(5)
O1 Ga1 O3 94.8(7)
O3B Ga1 N3 89.5(8)
O1B Ga1 N3 153.2(6)
N2B Ga1 N3 99.6(4)
N1 Ga1 N3 81.9(2)
N2 Ga1 N3 108.0(2)
N1B Ga1 N3 73.1(3)
O1 Ga1 N3 159.4(3)
O3 Ga1 N3 95.1(4)
O3B Ga1 N4 157.0(6)
O1B Ga1 N4 91.8(11)
N2B Ga1 N4 74.2(3)
N1 Ga1 N4 105.9(3)
N2 Ga1 N4 81.78(19)
N1B Ga1 N4 97.2(4)
O1 Ga1 N4 93.3(6)
O3 Ga1 N4 158.3(3)
N3 Ga1 N4 84.05(9)
O2B C1B O1B 123.8(15)
O2B C1B C2B 122.2(13)
O1B C1B C2B 114.0(12)
N1B C2B C3B 120.1(12)
N1B C2B C1B 112.6(11)
C3B C2B C1B 127.2(12)
C4B C3B C2B 117.9(13)
C4B C3B H3B 121.0
C2B C3B H3B 121.0
C3B C4B C5B 121.2(12)
C3B C4B H4B 119.4
C5B C4B H4B 119.4
C4B C5B C6B 118.9(10)
C4B C5B H5B 120.5
C6B C5B H5B 120.5
N1B C6B C5B 118.6(9)
N1B C6B C7B 116.0(8)
C5B C6B C7B 125.4(8)
N3 C7B C6B 105.7(6)
N3 C7B H7B1 110.6
C6B C7B H7B1 110.6
N3 C7B H7B2 110.6
C6B C7B H7B2 110.6
H7B1 C7B H7B2 108.7
C6B N1B C2B 123.2(11)
C6B N1B Ga1 123.9(9)
C2B N1B Ga1 111.8(8)
C1B O1B Ga1 118.1(13)
C9B C8B N3 105.8(5)
C9B C8B H8B1 110.6
N3 C8B H8B1 110.6
C9B C8B H8B2 110.6
N3 C8B H8B2 110.6
H8B1 C8B H8B2 108.7
C8B C9B N4 107.4(6)
C8B C9B H9B1 110.2
N4 C9B H9B1 110.2
C8B C9B H9B2 110.2
N4 C9B H9B2 110.2
H9B1 C9B H9B2 108.5
N4 C10B C11B 107.3(7)
N4 C10B H10C 110.3
C11B C10B H10C 110.3
N4 C10B H10D 110.3
C11B C10B H10D 110.3
H10C C10B H10D 108.5
N2B C11B C12B 119.3(10)
N2B C11B C10B 115.2(10)
C12B C11B C10B 125.5(9)
C13B C12B C11B 118.0(10)
C13B C12B H12B 121.0
C11B C12B H12B 121.0
C12B C13B C14B 121.3(12)
C12B C13B H13B 119.3
C14B C13B H13B 119.3
C15B C14B C13B 118.0(12)
C15B C14B H14B 121.0
C13B C14B H14B 121.0
N2B C15B C14B 119.3(11)
N2B C15B C16B 113.2(10)
C14B C15B C16B 127.3(11)
O4B C16B O3B 124.3(15)
O4B C16B C15B 121.8(15)
O3B C16B C15B 113.8(12)
C11B N2B C15B 124.0(11)
C11B N2B Ga1 124.6(10)
C15B N2B Ga1 110.2(8)
C16B O3B Ga1 115.7(12)
O10 O10B Cl1 59.8(4)
O10 O10B O12 101.2(6)
Cl1 O10B O12 54.7(4)
O10 O11B Cl1 67.4(4)
O10 O11B O11 122.6(6)
Cl1 O11B O11 55.2(4)
O12 O12B Cl1 69.3(6)
O12 O12B O11 129.1(7)
Cl1 O12B O11 60.8(5)
C21B N5B C20B 105.3(11)
C21B N5B C19 133.2(15)
C20B N5B C19 120.8(14)
C20B N6B C22B 103.3(10)
N6B C20B N5B 113.3(11)
N6B C20B H20B 123.4
N5B C20B H20B 123.4
N5B C21B C22B 105.3(11)
N5B C21B H21B 127.4
C22B C21B H21B 127.4
N6B C22B C21B 112.7(10)
N6B C22B N7 127.6(12)
C21B C22B N7 119.3(13)
C27B N8B C26B 105.7(16)
C27B N8B C25 133.0(16)
C26B N8B C25 120.5(17)
C26B N9B C28B 102.6(10)
N9B C26B N8B 112.8(12)
N9B C26B H26B 123.6
N8B C26B H26B 123.6
N8B C27B C28B 104.5(11)
N8B C27B H27B 127.7
C28B C27B H27B 127.7
N9B C28B C27B 113.0(10)
N9B C28B N10B 120.0(12)
C27B C28B N10B 126.2(15)
O5B N10B O6B 125.3(17)
O5B N10B C28B 118.9(15)
O6B N10B C28B 115.8(15)

loop_
_geom_bond_atom_site_label_1
_geom_bond_atom_site_label_2
_geom_bond_distance
C1 O2 1.244(9)
C1 O1 1.310(8)
C1 C2 1.482(9)
C2 N1 1.343(9)
C2 C3 1.397(8)
C3 C4 1.375(10)
C3 H3 0.9500
C4 C5 1.383(10)
C4 H4 0.9500
C5 C6 1.402(7)
C5 H5 0.9500
C6 N1 1.333(8)
C6 C7 1.509(7)
C7 N3 1.569(5)
C7 H7A 0.9900
C7 H7B 0.9900
N1 Ga1 1.985(9)
O1 Ga1 2.038(12)
C8 N3 1.443(5)
C8 C9 1.500(6)
C8 H8A 0.9900
C8 H8B 0.9900
C9 N4 1.441(5)
C9 H9A 0.9900
C9 H9B 0.9900
C10 C11 1.513(7)
C10 N4 1.557(5)
C10 H10A 0.9900
C10 H10B 0.9900
C11 N2 1.329(7)
C11 C12 1.399(7)
C12 C13 1.385(7)
C12 H12 0.9500
C13 C14 1.399(8)
C13 H13 0.9500
C14 C15 1.387(7)
C14 H14 0.9500
C15 N2 1.352(7)
C15 C16 1.512(6)
C16 O4 1.226(7)
C16 O3 1.308(7)
N2 Ga1 1.996(9)
O3 Ga1 2.068(10)
C17 N3 1.474(3)
C17 C18 1.534(4)
C17 H17A 0.9900
C17 H17B 0.9900
C18 C19 1.524(4)
C18 H18A 0.9900
C18 H18B 0.9900
C19 N5 1.459(11)
C19 N5B 1.498(16)
C19 H19A 0.9900
C19 H19B 0.9900
N5 C21 1.360(8)
N5 C20 1.379(8)
N6 C20 1.317(8)
N6 C22 1.366(8)
C20 H20 0.9500
C21 C22 1.362(8)
C21 H21 0.9500
C22 N7 1.467(9)
C23 N4 1.495(3)
C23 C24 1.526(4)
C23 H23A 0.9900
C23 H23B 0.9900
C24 C25 1.533(4)
C24 H24A 0.9900
C24 H24B 0.9900
C25 N8B 1.524(19)
C25 H25A 0.9900
C25 H25B 0.9900
N8 C27 1.364(9)
N8 C26 1.386(16)
N9 C26 1.324(7)
N9 C28 1.364(8)
C26 H26 0.9500
C27 C28 1.375(9)
C27 H27 0.9500
C28 N10 1.447(8)
N10 O5 1.233(10)
N10 O6 1.250(11)
N3 C7B 1.443(7)
N3 C8B 1.673(7)
N3 Ga1 2.177(3)
N4 C10B 1.445(8)
N4 C9B 1.661(8)
N4 Ga1 2.183(2)
N7 O8 1.231(3)
N7 O7 1.233(3)
N7 C22B 1.411(11)
O9 Cl1 1.423(2)
O10 O11B 1.037(12)
O10 O10B 1.361(15)
O10 Cl1 1.392(4)
O11 O12B 1.397(17)
O11 Cl1 1.403(4)
O11 O11B 1.597(14)
O12 O12B 1.085(17)
O12 Cl1 1.421(3)
O12 O10B 1.640(15)
Cl1 O12B 1.378(6)
Cl1 O11B 1.409(6)
Cl1 O10B 1.427(6)
Ga1 O3B 1.827(18)
Ga1 O1B 1.86(2)
Ga1 N2B 1.968(15)
Ga1 N1B 2.037(13)
C1B O2B 1.244(12)
C1B O1B 1.319(12)
C1B C2B 1.489(13)
C2B N1B 1.342(12)
C2B C3B 1.389(12)
C3B C4B 1.376(13)
C3B H3B 0.9500
C4B C5B 1.379(12)
C4B H4B 0.9500
C5B C6B 1.402(10)
C5B H5B 0.9500
C6B N1B 1.333(10)
C6B C7B 1.523(9)
C7B H7B1 0.9900
C7B H7B2 0.9900
C8B C9B 1.518(10)
C8B H8B1 0.9900
C8B H8B2 0.9900
C9B H9B1 0.9900
C9B H9B2 0.9900
C10B C11B 1.503(10)
C10B H10C 0.9900
C10B H10D 0.9900
C11B N2B 1.332(10)
C11B C12B 1.403(11)
C12B C13B 1.383(11)
C12B H12B 0.9500
C13B C14B 1.398(12)
C13B H13B 0.9500
C14B C15B 1.389(11)
C14B H14B 0.9500
C15B N2B 1.344(11)
C15B C16B 1.512(7)
C16B O4B 1.217(11)
C16B O3B 1.311(11)
N5B C21B 1.363(12)
N5B C20B 1.374(12)
N6B C20B 1.313(12)
N6B C22B 1.348(11)
C20B H20B 0.9500
C21B C22B 1.365(12)
C21B H21B 0.9500
N8B C27B 1.362(13)
N8B C26B 1.386(18)
N9B C26B 1.321(11)
N9B C28B 1.362(11)
C26B H26B 0.9500
C27B C28B 1.378(12)
C27B H27B 0.9500
C28B N10B 1.446(11)
N10B O5B 1.229(12)
N10B O6B 1.246(14)

loop_
_geom_torsion_atom_site_label_1
_geom_torsion_atom_site_label_2
_geom_torsion_atom_site_label_3
_geom_torsion_atom_site_label_4
_geom_torsion
O2 C1 C2 N1 179.3(16)
O1 C1 C2 N1 0(2)
O2 C1 C2 C3 -3(3)
O1 C1 C2 C3 177(2)
N1 C2 C3 C4 -1(3)
C1 C2 C3 C4 -178.2(19)
C2 C3 C4 C5 0(3)
C3 C4 C5 C6 0.6(19)
C4 C5 C6 N1 -0.9(11)
C4 C5 C6 C7 176.4(8)
N1 C6 C7 N3 -26.2(7)
C5 C6 C7 N3 156.4(5)
C5 C6 N1 C2 0.4(15)
C7 C6 N1 C2 -177.2(12)
C5 C6 N1 Ga1 -177.0(5)
C7 C6 N1 Ga1 5.4(8)
C3 C2 N1 C6 0(2)
C1 C2 N1 C6 178.3(11)
C3 C2 N1 Ga1 177.9(14)
C1 C2 N1 Ga1 -4.2(19)
O2 C1 O1 Ga1 -175.1(14)
C2 C1 O1 Ga1 4(2)
N3 C8 C9 N4 -66.3(5)
N4 C10 C11 N2 -22.8(7)
N4 C10 C11 C12 163.7(5)
N2 C11 C12 C13 -1.4(10)
C10 C11 C12 C13 171.8(6)
C11 C12 C13 C14 2.6(16)
C12 C13 C14 C15 -4(3)
C13 C14 C15 N2 3(3)
C13 C14 C15 C16 -178(2)
N2 C15 C16 O4 177(3)
C14 C15 C16 O4 -2(4)
N2 C15 C16 O3 -6(3)
C14 C15 C16 O3 176(2)
C12 C11 N2 C15 1.2(12)
C10 C11 N2 C15 -172.6(9)
C12 C11 N2 Ga1 177.1(5)
C10 C11 N2 Ga1 3.3(8)
C14 C15 N2 C11 -2(2)
C16 C15 N2 C11 179.2(15)
C14 C15 N2 Ga1 -178.1(14)
C16 C15 N2 Ga1 3.3(18)
O4 C16 O3 Ga1 -177(3)
C15 C16 O3 Ga1 5(3)
N3 C17 C18 C19 -167.8(2)
C17 C18 C19 N5 -174.3(6)
C17 C18 C19 N5B -165.7(8)
N5B C19 N5 C21 58(6)
C18 C19 N5 C21 95.7(11)
N5B C19 N5 C20 -116(6)
C18 C19 N5 C20 -78.6(11)
C22 N6 C20 N5 0.6(11)
C21 N5 C20 N6 -0.1(12)
C19 N5 C20 N6 174.8(10)
C20 N5 C21 C22 -0.5(13)
C19 N5 C21 C22 -176.0(10)
N5 C21 C22 N6 1.0(15)
N5 C21 C22 N7 178.9(9)
C20 N6 C22 C21 -1.0(13)
C20 N6 C22 N7 -179.2(7)
N4 C23 C24 C25 -165.3(2)
C23 C24 C25 N8B -179.2(14)
C28 N9 C26 N8 7(3)
C27 N8 C26 N9 -9(5)
C26 N8 C27 C28 6(5)
C26 N9 C28 C27 -3(2)
C26 N9 C28 N10 179(2)
N8 C27 C28 N9 -2(4)
N8 C27 C28 N10 176(4)
N9 C28 N10 O5 -18(4)
C27 C28 N10 O5 163(3)
N9 C28 N10 O6 163(2)
C27 C28 N10 O6 -15(5)
C9 C8 N3 C7B 164.4(4)
C9 C8 N3 C17 -82.9(4)
C9 C8 N3 C7 153.7(3)
C9 C8 N3 C8B -57.2(5)
C9 C8 N3 Ga1 45.2(4)
C18 C17 N3 C8 -55.3(4)
C18 C17 N3 C7B 37.6(5)
C18 C17 N3 C7 70.0(3)
C18 C17 N3 C8B -69.0(3)
C18 C17 N3 Ga1 -178.72(19)
C6 C7 N3 C8 -76.5(5)
C6 C7 N3 C7B -96.6(7)
C6 C7 N3 C17 149.2(4)
C6 C7 N3 C8B -100.2(6)
C6 C7 N3 Ga1 31.2(4)
C8 C9 N4 C10B 161.7(5)
C8 C9 N4 C23 -80.8(4)
C8 C9 N4 C10 154.3(4)
C8 C9 N4 C9B -61.0(7)
C8 C9 N4 Ga1 44.3(4)
C24 C23 N4 C9 -56.5(4)
C24 C23 N4 C10B 46.4(5)
C24 C23 N4 C10 70.6(3)
C24 C23 N4 C9B -65.2(4)
C24 C23 N4 Ga1 -176.63(18)
C11 C10 N4 C9 -80.3(5)
C11 C10 N4 C10B -98.4(11)
C11 C10 N4 C23 146.6(4)
C11 C10 N4 C9B -100.3(6)
C11 C10 N4 Ga1 28.2(4)
C21 C22 N7 O8 174.4(11)
N6 C22 N7 O8 -7.7(9)
C21 C22 N7 O7 -0.1(13)
N6 C22 N7 O7 177.8(7)
C21 C22 N7 C22B -107(6)
N6 C22 N7 C22B 71(5)
O11B O10 Cl1 O12B -68.2(15)
O10B O10 Cl1 O12B 95.6(14)
O11B O10 Cl1 O11 1.7(9)
O10B O10 Cl1 O11 165.4(7)
O10B O10 Cl1 O11B 163.7(11)
O11B O10 Cl1 O12 -116.4(9)
O10B O10 Cl1 O12 47.3(7)
O11B O10 Cl1 O9 117.3(8)
O10B O10 Cl1 O9 -79.0(6)
O11B O10 Cl1 O10B -163.7(11)
O11B O11 Cl1 O12B 128.0(9)
O12B O11 Cl1 O10 -129.3(7)
O11B O11 Cl1 O10 -1.3(7)
O12B O11 Cl1 O11B -128.0(9)
O12B O11 Cl1 O12 -7.5(8)
O11B O11 Cl1 O12 120.5(6)
O12B O11 Cl1 O9 111.9(7)
O11B O11 Cl1 O9 -120.1(5)
O12B O11 Cl1 O10B -79(3)
O11B O11 Cl1 O10B 49(3)
O10B O12 Cl1 O12B -172.9(10)
O12B O12 Cl1 O10 131.6(9)
O10B O12 Cl1 O10 -41.3(6)
O12B O12 Cl1 O11 9.1(9)
O10B O12 Cl1 O11 -163.7(6)
O12B O12 Cl1 O11B 84.0(11)
O10B O12 Cl1 O11B -88.9(9)
O12B O12 Cl1 O9 -104.0(8)
O10B O12 Cl1 O9 83.1(6)
O12B O12 Cl1 O10B 172.9(10)
C6 N1 Ga1 O3B -77.9(10)
C2 N1 Ga1 O3B 104.6(14)
C6 N1 Ga1 O1B 179.5(13)
C2 N1 Ga1 O1B 2.0(16)
C6 N1 Ga1 N2B -174(100)
C2 N1 Ga1 N2B 9(18)
C6 N1 Ga1 N2 -137.7(16)
C2 N1 Ga1 N2 45(2)
C6 N1 Ga1 N1B 50(3)
C2 N1 Ga1 N1B -127(4)
C6 N1 Ga1 O1 -177.3(9)
C2 N1 Ga1 O1 5.1(13)
C6 N1 Ga1 O3 -83.5(8)
C2 N1 Ga1 O3 99.0(12)
C6 N1 Ga1 N3 10.9(6)
C2 N1 Ga1 N3 -166.7(11)
C6 N1 Ga1 N4 92.3(6)
C2 N1 Ga1 N4 -85.3(11)
C11 N2 Ga1 O3B 177.9(10)
C15 N2 Ga1 O3B -6.1(12)
C11 N2 Ga1 O1B -79.7(13)
C15 N2 Ga1 O1B 96.3(14)
C11 N2 Ga1 N2B 54(3)
C15 N2 Ga1 N2B -130(4)
C11 N2 Ga1 N1 -120.8(16)
C15 N2 Ga1 N1 55(2)
C11 N2 Ga1 N1B -40(14)
C15 N2 Ga1 N1B 136(13)
C11 N2 Ga1 O1 -82.0(8)
C15 N2 Ga1 O1 94.0(10)
C11 N2 Ga1 O3 -176.6(8)
C15 N2 Ga1 O3 -0.6(9)
C11 N2 Ga1 N3 92.0(6)
C15 N2 Ga1 N3 -92.0(8)
C11 N2 Ga1 N4 11.0(6)
C15 N2 Ga1 N4 -172.9(8)
C1 O1 Ga1 O3B -98.2(16)
C1 O1 Ga1 O1B 24(13)
C1 O1 Ga1 N2B 175.0(15)
C1 O1 Ga1 N1 -5.1(15)
C1 O1 Ga1 N2 -177.6(15)
C1 O1 Ga1 N1B 3.5(16)
C1 O1 Ga1 O3 -99.6(16)
C1 O1 Ga1 N3 19(3)
C1 O1 Ga1 N4 100.5(15)
C16 O3 Ga1 O3B 101(9)
C16 O3 Ga1 O1B -99(2)
C16 O3 Ga1 N2B 5.3(19)
C16 O3 Ga1 N1 -173.2(19)
C16 O3 Ga1 N2 -2.9(19)
C16 O3 Ga1 N1B 178.3(19)
C16 O3 Ga1 O1 -93.6(19)
C16 O3 Ga1 N3 104.5(19)
C16 O3 Ga1 N4 18(3)
C8 N3 Ga1 O3B -174.3(6)
C7B N3 Ga1 O3B 102.1(7)
C17 N3 Ga1 O3B -39.4(6)
C7 N3 Ga1 O3B 72.9(6)
C8B N3 Ga1 O3B -140.4(6)
C8 N3 Ga1 O1B 66(2)
C7B N3 Ga1 O1B -18(2)
C17 N3 Ga1 O1B -159(2)
C7 N3 Ga1 O1B -47(2)
C8B N3 Ga1 O1B 100(2)
C8 N3 Ga1 N2B -89.2(4)
C7B N3 Ga1 N2B -172.9(6)
C17 N3 Ga1 N2B 45.7(4)
C7 N3 Ga1 N2B 158.0(4)
C8B N3 Ga1 N2B -55.3(4)
C8 N3 Ga1 N1 90.7(3)
C7B N3 Ga1 N1 7.0(5)
C17 N3 Ga1 N1 -134.4(3)
C7 N3 Ga1 N1 -22.2(3)
C8B N3 Ga1 N1 124.5(4)
C8 N3 Ga1 N2 -95.7(3)
C7B N3 Ga1 N2 -179.4(5)
C17 N3 Ga1 N2 39.2(3)
C7 N3 Ga1 N2 151.5(3)
C8B N3 Ga1 N2 -61.8(4)
C8 N3 Ga1 N1B 83.0(5)
C7B N3 Ga1 N1B -0.6(6)
C17 N3 Ga1 N1B -142.1(5)
C7 N3 Ga1 N1B -29.8(5)
C8B N3 Ga1 N1B 116.9(5)
C8 N3 Ga1 O1 67.1(16)
C7B N3 Ga1 O1 -16.6(17)
C17 N3 Ga1 O1 -158.0(16)
C7 N3 Ga1 O1 -45.8(16)
C8B N3 Ga1 O1 100.9(16)
C8 N3 Ga1 O3 -174.6(4)
C7B N3 Ga1 O3 101.7(5)
C17 N3 Ga1 O3 -39.7(4)
C7 N3 Ga1 O3 72.6(4)
C8B N3 Ga1 O3 -140.7(4)
C8 N3 Ga1 N4 -16.3(2)
C7B N3 Ga1 N4 -100.0(5)
C17 N3 Ga1 N4 118.54(19)
C7 N3 Ga1 N4 -129.2(2)
C8B N3 Ga1 N4 17.5(3)
C9 N4 Ga1 O3B 59.6(19)
C10B N4 Ga1 O3B -33.7(19)
C23 N4 Ga1 O3B -169.5(19)
C10 N4 Ga1 O3B -55.6(19)
C9B N4 Ga1 O3B 86.3(19)
C9 N4 Ga1 O1B -168.3(6)
C10B N4 Ga1 O1B 98.4(7)
C23 N4 Ga1 O1B -37.4(6)
C10 N4 Ga1 O1B 76.5(6)
C9B N4 Ga1 O1B -141.6(6)
C9 N4 Ga1 N2B 86.9(5)
C10B N4 Ga1 N2B -6.4(6)
C23 N4 Ga1 N2B -142.1(5)
C10 N4 Ga1 N2B -28.2(5)
C9B N4 Ga1 N2B 113.7(6)
C9 N4 Ga1 N1 -94.6(3)
C10B N4 Ga1 N1 172.1(5)
C23 N4 Ga1 N1 36.3(3)
C10 N4 Ga1 N1 150.2(3)
C9B N4 Ga1 N1 -67.9(4)
C9 N4 Ga1 N2 94.4(3)
C10B N4 Ga1 N2 1.1(5)
C23 N4 Ga1 N2 -134.6(3)
C10 N4 Ga1 N2 -20.7(3)
C9B N4 Ga1 N2 121.2(4)
C9 N4 Ga1 N1B -86.9(4)
C10B N4 Ga1 N1B 179.8(5)
C23 N4 Ga1 N1B 44.1(4)
C10 N4 Ga1 N1B 158.0(4)
C9B N4 Ga1 N1B -60.1(4)
C9 N4 Ga1 O1 -174.3(4)
C10B N4 Ga1 O1 92.4(5)
C23 N4 Ga1 O1 -43.4(3)
C10 N4 Ga1 O1 70.5(4)
C9B N4 Ga1 O1 -147.6(4)
C9 N4 Ga1 O3 73.9(12)
C10B N4 Ga1 O3 -19.4(12)
C23 N4 Ga1 O3 -155.2(12)
C10 N4 Ga1 O3 -41.2(12)
C9B N4 Ga1 O3 100.7(12)
C9 N4 Ga1 N3 -14.8(3)
C10B N4 Ga1 N3 -108.1(4)
C23 N4 Ga1 N3 116.14(18)
C10 N4 Ga1 N3 -130.0(2)
C9B N4 Ga1 N3 11.9(3)
O2B C1B C2B N1B 180(3)
O1B C1B C2B N1B -2(4)
O2B C1B C2B C3B 3(5)
O1B C1B C2B C3B -179(3)
N1B C2B C3B C4B 1(4)
C1B C2B C3B C4B 178(3)
C2B C3B C4B C5B 1(4)
C3B C4B C5B C6B -1(3)
C4B C5B C6B N1B -0.3(17)
C4B C5B C6B C7B 179.8(13)
C8 N3 C7B C6B -100.9(6)
C17 N3 C7B C6B 136.9(5)
C7 N3 C7B C6B 59.8(7)
C8B N3 C7B C6B -122.8(6)
Ga1 N3 C7B C6B -3.7(8)
N1B C6B C7B N3 8.3(11)
C5B C6B C7B N3 -171.9(8)
C5B C6B N1B C2B 3(2)
C7B C6B N1B C2B -177(2)
C5B C6B N1B Ga1 169.6(8)
C7B C6B N1B Ga1 -10.5(14)
C3B C2B N1B C6B -3(4)
C1B C2B N1B C6B 180(2)
C3B C2B N1B Ga1 -172(2)
C1B C2B N1B Ga1 12(3)
O3B Ga1 N1B C6B -79.5(14)
O1B Ga1 N1B C6B 178.5(16)
N2B Ga1 N1B C6B 53(4)
N1 Ga1 N1B C6B -133(4)
N2 Ga1 N1B C6B 139(13)
O1 Ga1 N1B C6B -179.3(12)
O3 Ga1 N1B C6B -85.1(11)
N3 Ga1 N1B C6B 6.2(10)
N4 Ga1 N1B C6B 87.7(11)
O3B Ga1 N1B C2B 88.7(19)
O1B Ga1 N1B C2B -13(2)
N2B Ga1 N1B C2B -139(3)
N1 Ga1 N1B C2B 36(3)
N2 Ga1 N1B C2B -53(14)
O1 Ga1 N1B C2B -11.1(19)
O3 Ga1 N1B C2B 83.2(18)
N3 Ga1 N1B C2B 174.5(18)
N4 Ga1 N1B C2B -104.0(18)
O2B C1B O1B Ga1 168(3)
C2B C1B O1B Ga1 -10(4)
O3B Ga1 O1B C1B -88(3)
N2B Ga1 O1B C1B -176(3)
N1 Ga1 O1B C1B 4(3)
N2 Ga1 O1B C1B -168(3)
N1B Ga1 O1B C1B 13(3)
O1 Ga1 O1B C1B -147(17)
O3 Ga1 O1B C1B -90(3)
N3 Ga1 O1B C1B 29(5)
N4 Ga1 O1B C1B 110(3)
C8 N3 C8B C9B 39.4(5)
C7B N3 C8B C9B 81.5(6)
C17 N3 C8B C9B -161.7(5)
C7 N3 C8B C9B 83.4(6)
Ga1 N3 C8B C9B -46.8(5)
N3 C8B C9B N4 58.4(6)
C9 N4 C9B C8B 38.6(6)
C10B N4 C9B C8B 83.7(6)
C23 N4 C9B C8B -158.4(5)
C10 N4 C9B C8B 84.5(6)
Ga1 N4 C9B C8B -42.9(6)
C9 N4 C10B C11B -100.0(7)
C23 N4 C10B C11B 136.6(7)
C10 N4 C10B C11B 63.0(11)
C9B N4 C10B C11B -118.4(8)
Ga1 N4 C10B C11B 1.9(8)
N4 C10B C11B N2B 6.4(14)
N4 C10B C11B C12B -175.2(11)
N2B C11B C12B C13B -1.5(19)
C10B C11B C12B C13B -179.8(12)
C11B C12B C13B C14B -1(3)
C12B C13B C14B C15B 3(4)
C13B C14B C15B N2B -3(5)
C13B C14B C15B C16B -178(3)
N2B C15B C16B O4B 177(5)
C14B C15B C16B O4B -9(7)
N2B C15B C16B O3B 1(5)
C14B C15B C16B O3B 176(4)
C12B C11B N2B C15B 1(2)
C10B C11B N2B C15B 179.9(16)
C12B C11B N2B Ga1 167.7(10)
C10B C11B N2B Ga1 -13.8(17)
C14B C15B N2B C11B 1(4)
C16B C15B N2B C11B 176(3)
C14B C15B N2B Ga1 -167(2)
C16B C15B N2B Ga1 8(3)
O3B Ga1 N2B C11B -179.2(15)
O1B Ga1 N2B C11B -76.5(17)
N1 Ga1 N2B C11B -83(18)
N2 Ga1 N2B C11B -124(5)
N1B Ga1 N2B C11B 47(4)
O1 Ga1 N2B C11B -79.6(13)
O3 Ga1 N2B C11B -173.6(13)
N3 Ga1 N2B C11B 92.2(12)
N4 Ga1 N2B C11B 11.2(11)
O3B Ga1 N2B C15B -11.3(16)
O1B Ga1 N2B C15B 91.4(18)
N1 Ga1 N2B C15B 85(18)
N2 Ga1 N2B C15B 44(3)
N1B Ga1 N2B C15B -145(3)
O1 Ga1 N2B C15B 88.3(15)
O3 Ga1 N2B C15B -5.7(14)
N3 Ga1 N2B C15B -99.9(14)
N4 Ga1 N2B C15B 179.1(14)
O4B C16B O3B Ga1 174(5)
C15B C16B O3B Ga1 -11(5)
O1B Ga1 O3B C16B -92(3)
N2B Ga1 O3B C16B 12(3)
N1 Ga1 O3B C16B -166(3)
N2 Ga1 O3B C16B 4(3)
N1B Ga1 O3B C16B -175(3)
O1 Ga1 O3B C16B -86(3)
O3 Ga1 O3B C16B -71(9)
N3 Ga1 O3B C16B 112(3)
N4 Ga1 O3B C16B 39(4)
O11B O10 O10B Cl1 19.7(12)
O11B O10 O10B O12 -17.4(14)
Cl1 O10 O10B O12 -37.2(3)
O12B Cl1 O10B O10 -127.8(7)
O11 Cl1 O10B O10 -57(3)
O11B Cl1 O10B O10 -11.3(7)
O12 Cl1 O10B O10 -133.5(5)
O9 Cl1 O10B O10 112.5(4)
O12B Cl1 O10B O12 5.6(7)
O10 Cl1 O10B O12 133.5(5)
O11 Cl1 O10B O12 77(3)
O11B Cl1 O10B O12 122.2(5)
O9 Cl1 O10B O12 -114.1(2)
O12B O12 O10B O10 32.3(11)
Cl1 O12 O10B O10 39.8(4)
O12B O12 O10B Cl1 -7.5(10)
O10B O10 O11B Cl1 -18.7(11)
O10B O10 O11B O11 -20.3(19)
Cl1 O10 O11B O11 -1.6(9)
O12B Cl1 O11B O10 135.4(11)
O11 Cl1 O11B O10 -178.3(9)
O12 Cl1 O11B O10 86.7(8)
O9 Cl1 O11B O10 -84.5(8)
O10B Cl1 O11B O10 13.9(9)
O12B Cl1 O11B O11 -46.3(9)
O10 Cl1 O11B O11 178.3(9)
O12 Cl1 O11B O11 -95.0(6)
O9 Cl1 O11B O11 93.8(5)
O10B Cl1 O11B O11 -167.8(6)
O12B O11 O11B O10 44.9(14)
Cl1 O11 O11B O10 1.9(10)
O12B O11 O11B Cl1 43.0(6)
O10B O12 O12B Cl1 6.7(9)
Cl1 O12 O12B O11 -11.4(11)
O10B O12 O12B O11 -4.7(19)
O10 Cl1 O12B O12 -76.3(11)
O11 Cl1 O12B O12 -169.9(10)
O11B Cl1 O12B O12 -118.7(8)
O9 Cl1 O12B O12 98.0(8)
O10B Cl1 O12B O12 -7.4(10)
O10 Cl1 O12B O11 93.5(12)
O11B Cl1 O12B O11 51.1(9)
O12 Cl1 O12B O11 169.9(10)
O9 Cl1 O12B O11 -92.1(5)
O10B Cl1 O12B O11 162.4(7)
Cl1 O11 O12B O12 12.3(11)
O11B O11 O12B O12 -28.8(16)
O11B O11 O12B Cl1 -41.1(6)
N5 C19 N5B C21B -106(7)
C18 C19 N5B C21B 108(2)
N5 C19 N5B C20B 62(5)
C18 C19 N5B C20B -83.2(15)
C22B N6B C20B N5B -3.1(19)
C21B N5B C20B N6B 4(2)
C19 N5B C20B N6B -167.8(15)
C20B N5B C21B C22B -2(2)
C19 N5B C21B C22B 167.4(17)
C20B N6B C22B C21B 1(2)
C20B N6B C22B N7 174.2(10)
N5B C21B C22B N6B 1(2)
N5B C21B C22B N7 -172.8(13)
O8 N7 C22B N6B -0.9(14)
O7 N7 C22B N6B 173.2(12)
C22 N7 C22B N6B -108(6)
O8 N7 C22B C21B 171.5(15)
O7 N7 C22B C21B -14.4(16)
C22 N7 C22B C21B 64(6)
C24 C25 N8B C27B 99(9)
C24 C25 N8B C26B -70(7)
C28B N9B C26B N8B -10(5)
C27B N8B C26B N9B 13(8)
C25 N8B C26B N9B -176(5)
C26B N8B C27B C28B -9(8)
C25 N8B C27B C28B -180(8)
C26B N9B C28B C27B 3(4)
C26B N9B C28B N10B 174(3)
N8B C27B C28B N9B 4(7)
N8B C27B C28B N10B -165(6)
N9B C28B N10B O5B -4(7)
C27B C28B N10B O5B 165(5)
N9B C28B N10B O6B 176(4)
C27B C28B N10B O6B -15(8)

loop_
_platon_squeeze_void_nr
_platon_squeeze_void_average_x
_platon_squeeze_void_average_y
_platon_squeeze_void_average_z
_platon_squeeze_void_volume
_platon_squeeze_void_count_electrons
_platon_squeeze_void_content
1 0.000 -0.057 0.250 252 51 ' '
2 0.000 0.045 0.750 252 51 ' '
3 0.500 0.069 0.250 252 51 ' '
4 0.500 -0.074 0.750 252 51 ' '
